data_4310855
loop_
_publ_author_name
'Antonia E. Bradley'
'Christopher Hardacre'
'Mark Nieuwenhuyzen'
'William R. Pitner'
'David Sanders'
'Kenneth R. Seddon'
'Robert C. Thied'

_publ_section_title
;
 A Structural and Electrochemical Investigation of
 1-Alkyl-3-methylimidazolium Salts of the Nitratodioxouranate(VI) Anions
 [{UO2(NO3)2}2(\m4-C2O4)]2-, [UO2(NO3)3]-, and [UO2(NO3)4]2-
;
_journal_name_full 'Inorganic Chemistry'
_journal_page_first 2503
_journal_page_last 2514
_journal_paper_doi 10.1021/ic035350b
_journal_volume 43
_journal_year 2004
_chemical_formula_sum 'C32 H57 N11 O23 U2'
_chemical_formula_weight 1439.95
_chemical_name_systematic
; 
 ? 
;
_space_group_IT_number 14
_symmetry_cell_setting monoclinic
_symmetry_space_group_name_Hall '-P 2ybc'
_symmetry_space_group_name_H-M 'P 1 21/c 1'
_atom_sites_solution_hydrogens geom
_atom_sites_solution_primary direct
_atom_sites_solution_secondary difmap
_audit_creation_method SHELXL-97
_cell_angle_alpha 90.00
_cell_angle_beta 96.555(5)
_cell_angle_gamma 90.00
_cell_formula_units_Z 4
_cell_length_a 14.722(3)
_cell_length_b 32.631(7)
_cell_length_c 10.587(2)
_cell_measurement_temperature 153(2)
_cell_volume 5052.7(18)
_computing_cell_refinement 'Bruker SMART'
_computing_data_collection 'Bruker SMART'
_computing_data_reduction 'Bruker SHELXTL'
_computing_molecular_graphics 'Bruker SHELXTL'
_computing_publication_material 'Bruker SHELXTL'
_computing_structure_refinement 'SHELXL-97 (Sheldrick, 1997)'
_computing_structure_solution 'SHELXS-97 (Sheldrick, 1990)'
_diffrn_ambient_temperature 153(2)
_diffrn_measured_fraction_theta_full 0.999
_diffrn_measured_fraction_theta_max 0.999
_diffrn_measurement_device_type 'CCD area detector'
_diffrn_measurement_method 'phi and omega scans'
_diffrn_radiation_monochromator graphite
_diffrn_radiation_source 'fine-focus sealed tube'
_diffrn_radiation_type MoK\a
_diffrn_radiation_wavelength 0.71073
_diffrn_reflns_av_R_equivalents 0.1723
_diffrn_reflns_av_sigmaI/netI 0.1350
_diffrn_reflns_limit_h_max 15
_diffrn_reflns_limit_h_min -15
_diffrn_reflns_limit_k_max 35
_diffrn_reflns_limit_k_min -35
_diffrn_reflns_limit_l_max 11
_diffrn_reflns_limit_l_min -11
_diffrn_reflns_number 39166
_diffrn_reflns_theta_full 22.50
_diffrn_reflns_theta_max 22.50
_diffrn_reflns_theta_min 1.25
_exptl_absorpt_coefficient_mu 6.489
_exptl_absorpt_correction_T_max 0.8620
_exptl_absorpt_correction_T_min 0.5598
_exptl_absorpt_correction_type empirical
_exptl_absorpt_process_details SADABS
_exptl_crystal_colour 'pale yellow'
_exptl_crystal_density_diffrn 1.893
_exptl_crystal_density_meas ?
_exptl_crystal_density_method 'not measured'
_exptl_crystal_description needle
_exptl_crystal_F_000 2776
_exptl_crystal_size_max 0.20
_exptl_crystal_size_mid 0.10
_exptl_crystal_size_min 0.06
_refine_diff_density_max 8.336
_refine_diff_density_min -5.499
_refine_diff_density_rms 0.528
_refine_ls_extinction_method none
_refine_ls_goodness_of_fit_ref 1.067
_refine_ls_hydrogen_treatment mixed
_refine_ls_matrix_type full
_refine_ls_number_parameters 543
_refine_ls_number_reflns 6604
_refine_ls_number_restraints 101
_refine_ls_restrained_S_all 1.061
_refine_ls_R_factor_all 0.2117
_refine_ls_R_factor_gt 0.1506
_refine_ls_shift/su_max 0.311
_refine_ls_shift/su_mean 0.001
_refine_ls_structure_factor_coef Fsqd
_refine_ls_weighting_details 'calc w=1/[\s^2^(Fo^2^)+(0.1456P)^2^+1783.8030P] where P=(Fo^2^+2Fc^2^)/3'
_refine_ls_weighting_scheme calc
_refine_ls_wR_factor_gt 0.4105
_refine_ls_wR_factor_ref 0.4463
_reflns_number_gt 3627
_reflns_number_total 6604
_reflns_threshold_expression >2sigma(I)
_cod_data_source_file ic035350bsi20031121_013707_5.cif
_cod_data_source_block 6
_cod_depositor_comments
;
The following automatic conversions were performed:
'_symmetry_cell_setting' value 'Monoclinic' changed to 'monoclinic'
according to '/home/saulius/struct/CIF-dictionaries/cif_core.dic'
dictionary named 'cif_core.dic' version 2.4.1 from 2010-06-29.

Automatic conversion script
Id: cif_fix_enum 1527 2010-12-29 10:47:43Z saulius 

The following automatic conversions were performed:

'_exptl_crystal_density_meas' value 'not_measured' was changed to '?'
- the value is perceived as not measured.

Automatic conversion script
Id: cif_fix_values 3008 2015-01-20 13:52:24Z robertas 
;
_cod_original_cell_volume 5052.5(19)
_cod_database_code 4310855

loop_
_symmetry_equiv_pos_as_xyz
'x, y, z'
'-x, y+1/2, -z+1/2'
'-x, -y, -z'
'x, -y-1/2, z-1/2'

loop_
_atom_site_label
_atom_site_type_symbol
_atom_site_fract_x
_atom_site_fract_y
_atom_site_fract_z
_atom_site_U_iso_or_equiv
_atom_site_adp_type
_atom_site_occupancy
_atom_site_symmetry_multiplicity
_atom_site_calc_flag
_atom_site_refinement_flags
_atom_site_disorder_assembly
_atom_site_disorder_group
U1 U 1.65629(12) 0.23822(6) 0.59048(18) 0.0306(6) Uani 1 1 d . . .
O1A O 1.587(3) 0.2258(11) 0.446(4) 0.044(10) Uani 1 1 d U . .
O2A O 1.670(3) 0.2561(12) 0.738(4) 0.058(11) Uani 1 1 d U . .
U2 U 1.29136(12) 0.26728(6) 0.83477(17) 0.0289(6) Uani 1 1 d . . .
O1B O 1.2918(18) 0.2320(8) 0.682(3) 0.014(6) Uani 1 1 d U . .
O2B O 1.347(2) 0.2790(10) 0.981(3) 0.037(9) Uani 1 1 d U . .
N1 N 1.758(4) 0.1598(14) 0.607(5) 0.053(15) Uani 1 1 d . . .
O11 O 1.675(3) 0.1633(11) 0.645(4) 0.057(13) Uani 1 1 d . . .
O12 O 1.786(2) 0.1906(12) 0.548(3) 0.039(9) Uani 1 1 d . . .
O13 O 1.799(3) 0.1286(15) 0.621(5) 0.070(13) Uani 1 1 d . . .
N2 N 1.760(3) 0.3027(13) 0.481(4) 0.032(10) Uani 1 1 d U . .
O21 O 1.796(2) 0.2687(10) 0.497(3) 0.034(8) Uani 1 1 d U . .
O22 O 1.678(2) 0.3090(11) 0.504(3) 0.038(9) Uani 1 1 d U . .
O23 O 1.800(2) 0.3316(12) 0.432(4) 0.049(11) Uani 1 1 d . . .
O1 O 1.542(2) 0.2835(11) 0.634(3) 0.039(9) Uani 1 1 d U . .
C1 C 1.480(3) 0.2734(14) 0.700(4) 0.025(11) Uani 1 1 d U . .
O2 O 1.413(2) 0.2961(10) 0.727(4) 0.039(9) Uani 1 1 d . . .
C2 C 1.484(6) 0.232(2) 0.748(8) 0.08(2) Uani 1 1 d U . .
O3 O 1.536(2) 0.2080(10) 0.696(3) 0.033(8) Uani 1 1 d U . .
O4 O 1.406(2) 0.2176(11) 0.789(3) 0.040(9) Uani 1 1 d U . .
N3 N 1.201(3) 0.3491(16) 0.833(5) 0.047(13) Uani 1 1 d . . .
O31 O 1.281(3) 0.3435(12) 0.790(4) 0.047(10) Uani 1 1 d . . .
O32 O 1.167(2) 0.3176(14) 0.874(4) 0.055(12) Uani 1 1 d . . .
O33 O 1.165(3) 0.3823(16) 0.830(6) 0.087(17) Uani 1 1 d . . .
N4 N 1.260(3) 0.1977(14) 0.915(4) 0.045(11) Uani 1 1 d U . .
O41 O 1.155(2) 0.2387(11) 0.920(3) 0.037(9) Uani 1 1 d U . .
O42 O 1.2933(15) 0.2317(7) 1.019(2) 0.000(5) Uiso 1 1 d . . .
O43 O 1.147(3) 0.1778(13) 1.001(4) 0.058(11) Uiso 1 1 d . . .
N5 N 0.625(3) -0.0137(15) 0.188(5) 0.046(13) Uani 1 1 d . . .
O51 O 0.655(4) -0.0481(17) 0.219(5) 0.090(17) Uani 1 1 d . . .
O52 O 0.572(5) 0.0032(15) 0.253(5) 0.092(18) Uani 1 1 d . . .
O53 O 0.639(4) 0.0008(14) 0.086(4) 0.079(16) Uani 1 1 d . . .
C1A C 0.353(4) 0.1280(15) 0.623(5) 0.042(14) Uani 1 1 d D . .
H1A1 H 0.3838 0.1422 0.6975 0.063 Uiso 1 1 d R . .
H1A2 H 0.3169 0.1051 0.6512 0.063 Uiso 1 1 d R . .
H1A3 H 0.3119 0.1472 0.5731 0.063 Uiso 1 1 d R . .
N1A N 0.521(3) 0.1134(12) 0.404(4) 0.038(11) Uani 1 1 d D . .
C2A C 0.465(4) 0.1373(14) 0.479(4) 0.039(14) Uani 1 1 d D . .
H2A H 0.4618 0.1664 0.4808 0.046 Uiso 1 1 calc R . .
N3A N 0.420(2) 0.1134(11) 0.541(4) 0.034(11) Uani 1 1 d D . .
C4A C 0.436(4) 0.0720(15) 0.521(6) 0.057(18) Uani 1 1 d D . .
H4A H 0.4075 0.0492 0.5571 0.069 Uiso 1 1 calc R . .
C5A C 0.498(4) 0.0715(18) 0.441(6) 0.07(2) Uani 1 1 d D . .
H5A H 0.5241 0.0473 0.4106 0.081 Uiso 1 1 calc R . .
C6A C 0.581(3) 0.1266(17) 0.321(5) 0.045(15) Uani 1 1 d D . .
H6A1 H 0.5994 0.1550 0.3436 0.055 Uiso 1 1 calc R . .
H6A2 H 0.5482 0.1270 0.2340 0.055 Uiso 1 1 calc R . .
C7A C 0.668(4) 0.0994(17) 0.323(7) 0.056(18) Uani 1 1 d D . .
H7A1 H 0.6971 0.0964 0.4110 0.067 Uiso 1 1 calc R . .
H7A2 H 0.6503 0.0718 0.2897 0.067 Uiso 1 1 calc R . .
C8A C 0.735(5) 0.1188(18) 0.241(6) 0.056(17) Uani 1 1 d . . .
H8A1 H 0.7032 0.1254 0.1556 0.067 Uiso 1 1 calc R . .
H8A2 H 0.7591 0.1447 0.2804 0.067 Uiso 1 1 calc R . .
C9A C 0.813(4) 0.090(3) 0.227(7) 0.09(3) Uani 1 1 d . . .
H9A1 H 0.7885 0.0628 0.1978 0.109 Uiso 1 1 calc R . .
H9A2 H 0.8498 0.1006 0.1610 0.109 Uiso 1 1 calc R . .
C10A C 0.871(5) 0.085(3) 0.342(9) 0.09(3) Uani 1 1 d . . .
H10A H 0.8350 0.0741 0.4087 0.111 Uiso 1 1 calc R . .
H10B H 0.8968 0.1118 0.3715 0.111 Uiso 1 1 calc R . .
C11A C 0.946(18) 0.056(5) 0.320(14) 0.35(16) Uani 1 1 d . . .
H11A H 0.9173 0.0289 0.3272 0.520 Uiso 1 1 d R . .
H11B H 0.9993 0.0581 0.3839 0.520 Uiso 1 1 d R . .
H11C H 0.9642 0.0592 0.2351 0.520 Uiso 1 1 d R . .
C1B C 0.353(5) 0.080(3) 0.102(7) 0.09(3) Uani 1 1 d . . .
H1B1 H 0.3158 0.0602 0.0493 0.133 Uiso 1 1 d R . .
H1B2 H 0.3154 0.1042 0.1161 0.133 Uiso 1 1 d R . .
H1B3 H 0.3743 0.0675 0.1843 0.133 Uiso 1 1 d R . .
N1B N 0.558(4) 0.0941(15) -0.050(5) 0.059(15) Uani 1 1 d . . .
C2B C 0.505(4) 0.0724(18) 0.012(6) 0.047(16) Uani 1 1 d . . .
H2B H 0.5173 0.0450 0.0397 0.057 Uiso 1 1 calc R . .
N3B N 0.429(4) 0.0933(16) 0.034(6) 0.068(18) Uani 1 1 d . . .
C4B C 0.435(5) 0.130(2) -0.034(8) 0.08(3) Uani 1 1 d . . .
H4B H 0.3902 0.1513 -0.0417 0.091 Uiso 1 1 calc R . .
C5B C 0.510(5) 0.1309(17) -0.085(7) 0.06(2) Uani 1 1 d . . .
H5B H 0.5300 0.1523 -0.1366 0.071 Uiso 1 1 calc R . .
C6B C 0.640(4) 0.084(2) -0.084(7) 0.07(2) Uani 1 1 d . . .
H6B1 H 0.6733 0.0674 -0.0142 0.080 Uiso 1 1 calc R . .
H6B2 H 0.6760 0.1089 -0.0938 0.080 Uiso 1 1 calc R . .
C7B C 0.638(4) 0.0585(19) -0.208(6) 0.053(17) Uani 1 1 d . . .
H7B1 H 0.5939 0.0356 -0.2040 0.064 Uiso 1 1 calc R . .
H7B2 H 0.6140 0.0763 -0.2800 0.064 Uiso 1 1 calc R . .
C8B C 0.730(6) 0.041(2) -0.236(7) 0.09(3) Uani 1 1 d . . .
H8B1 H 0.7745 0.0634 -0.2338 0.106 Uiso 1 1 calc R . .
H8B2 H 0.7515 0.0216 -0.1660 0.106 Uiso 1 1 calc R . .
C9B C 0.730(4) 0.018(2) -0.361(7) 0.07(2) Uani 1 1 d . . .
H9B1 H 0.6850 -0.0045 -0.3632 0.083 Uiso 1 1 calc R . .
H9B2 H 0.7089 0.0372 -0.4308 0.083 Uiso 1 1 calc R . .
C10B C 0.819(6) 0.001(3) -0.388(8) 0.10(3) Uani 1 1 d . . .
H10C H 0.8621 0.0233 -0.3970 0.119 Uiso 1 1 calc R . .
H10D H 0.8443 -0.0159 -0.3131 0.119 Uiso 1 1 calc R . .
C11B C 0.815(9) -0.025(3) -0.498(11) 0.18(7) Uani 1 1 d . . .
H11D H 0.7987 -0.0528 -0.4777 0.264 Uiso 1 1 d R . .
H11E H 0.8749 -0.0247 -0.5307 0.264 Uiso 1 1 d R . .
H11F H 0.7688 -0.0136 -0.5631 0.264 Uiso 1 1 d R . .
C1C C 0.978(6) 0.3175(18) 0.713(8) 0.11(3) Uiso 1 1 d D A 2
H1C1 H 1.0134 0.3251 0.6433 0.171 Uiso 1 1 d R A 2
H1C2 H 1.0108 0.3266 0.7939 0.171 Uiso 1 1 d R A 2
H1C3 H 0.9180 0.3306 0.7001 0.171 Uiso 1 1 d R A 2
N3C N 0.969(4) 0.2727(14) 0.708(5) 0.076(18) Uiso 1 1 d D A 2
C2C C 1.011(4) 0.2514(15) 0.635(5) 0.050(15) Uiso 1 1 d D A 2
H2C H 1.0460 0.2616 0.5715 0.059 Uiso 1 1 calc R A 2
N1C N 0.997(5) 0.2087(16) 0.665(6) 0.11(3) Uiso 1 1 d D A 2
C5C C 0.946(5) 0.212(2) 0.776(7) 0.09(3) Uiso 1 1 d D A 2
H5C H 0.9282 0.1896 0.8241 0.111 Uiso 1 1 calc R A 2
C4C C 0.928(4) 0.2508(16) 0.799(5) 0.056(17) Uiso 1 1 d D A 2
H4C H 0.8943 0.2614 0.8634 0.067 Uiso 1 1 calc R A 2
C6C C 1.022(6) 0.1743(19) 0.602(7) 0.10(3) Uiso 1 1 d D A 2
H6C1 H 1.0444 0.1835 0.5226 0.119 Uiso 1 1 calc R A 2
H6C2 H 0.9648 0.1586 0.5774 0.119 Uiso 1 1 calc R A 2
C7C C 1.093(6) 0.143(3) 0.667(10) 0.12(3) Uiso 1 1 d D A 2
H7C1 H 1.1186 0.1270 0.6000 0.138 Uiso 1 1 calc R A 2
H7C2 H 1.1445 0.1587 0.7135 0.138 Uiso 1 1 calc R A 2
C8C C 1.055(8) 0.116(4) 0.754(11) 0.13(4) Uiso 1 1 d . A 2
H8C1 H 1.0009 0.1022 0.7074 0.158 Uiso 1 1 calc R A 2
H8C2 H 1.0325 0.1326 0.8221 0.158 Uiso 1 1 calc R A 2
C9C C 1.115(10) 0.084(5) 0.813(14) 0.18(6) Uiso 1 1 d . A 2
H9C1 H 1.1351 0.0661 0.7472 0.216 Uiso 1 1 calc R A 2
H9C2 H 1.1695 0.0971 0.8602 0.216 Uiso 1 1 calc R A 2
C10C C 1.068(11) 0.061(5) 0.898(17) 0.20(7) Uiso 1 1 d . A 2
H10E H 1.0181 0.0467 0.8446 0.246 Uiso 1 1 calc R A 2
H10F H 1.0373 0.0814 0.9491 0.246 Uiso 1 1 calc R A 2
C11C C 1.110(13) 0.031(6) 0.989(19) 0.27(10) Uiso 1 1 d . A 2
H11G H 1.1559 0.0145 0.9502 0.405 Uiso 1 1 d R A 2
H11H H 1.0639 0.0122 1.0173 0.405 Uiso 1 1 d R A 2
H11I H 1.1399 0.0459 1.0615 0.405 Uiso 1 1 d R A 2

loop_
_atom_site_aniso_label
_atom_site_aniso_U_11
_atom_site_aniso_U_22
_atom_site_aniso_U_33
_atom_site_aniso_U_23
_atom_site_aniso_U_13
_atom_site_aniso_U_12
U1 0.0215(11) 0.0463(13) 0.0239(12) -0.0021(9) 0.0020(8) 0.0028(9)
O1A 0.043(12) 0.045(12) 0.043(13) 0.001(9) -0.002(9) -0.003(9)
O2A 0.065(14) 0.048(13) 0.061(14) 0.002(9) 0.002(9) -0.013(9)
U2 0.0213(11) 0.0469(13) 0.0188(11) -0.0001(9) 0.0041(8) 0.0027(9)
O1B 0.010(7) 0.011(7) 0.020(7) 0.001(5) -0.002(5) -0.003(5)
O2B 0.036(12) 0.039(12) 0.036(12) 0.005(9) 0.001(9) 0.009(9)
N1 0.10(4) 0.03(3) 0.04(3) 0.01(2) 0.01(3) 0.03(3)
O11 0.09(3) 0.03(2) 0.06(3) 0.021(19) 0.05(3) 0.03(2)
O12 0.019(19) 0.06(3) 0.04(2) 0.00(2) 0.011(16) 0.026(17)
O13 0.05(3) 0.07(3) 0.08(4) 0.01(3) 0.00(3) 0.02(3)
N2 0.032(10) 0.032(10) 0.032(10) 0.0000(10) 0.0037(15) 0.0000(10)
O21 0.033(11) 0.038(11) 0.038(11) 0.002(9) 0.029(9) -0.003(9)
O22 0.037(12) 0.042(12) 0.036(12) 0.004(9) 0.014(9) 0.004(9)
O23 0.03(2) 0.05(2) 0.07(3) 0.02(2) 0.03(2) -0.014(18)
O1 0.040(12) 0.045(12) 0.031(12) 0.006(9) 0.003(9) -0.010(9)
C1 0.025(11) 0.025(11) 0.025(11) 0.0000(10) 0.0028(16) 0.0000(10)
O2 0.04(2) 0.025(19) 0.05(2) 0.010(17) 0.002(18) 0.014(16)
C2 0.08(2) 0.08(2) 0.08(2) 0.000(5) 0.010(6) 0.000(5)
O3 0.033(11) 0.034(11) 0.034(11) 0.001(9) 0.009(9) 0.010(9)
O4 0.040(12) 0.039(12) 0.042(12) -0.012(9) 0.009(9) -0.001(9)
N3 0.05(3) 0.05(3) 0.05(3) -0.01(3) 0.01(3) -0.01(3)
O31 0.05(3) 0.05(3) 0.04(2) 0.016(19) 0.00(2) 0.03(2)
O32 0.01(2) 0.08(3) 0.07(3) -0.02(3) 0.02(2) -0.03(2)
O33 0.06(3) 0.08(4) 0.13(5) 0.03(3) 0.02(3) 0.05(3)
N4 0.045(11) 0.045(11) 0.045(11) 0.0000(10) 0.0051(17) 0.0000(10)
O41 0.031(11) 0.046(12) 0.032(12) 0.000(9) -0.005(9) -0.007(9)
N5 0.05(3) 0.03(3) 0.06(4) 0.00(3) -0.01(3) 0.00(2)
O51 0.13(5) 0.08(4) 0.06(4) -0.01(3) 0.01(3) 0.02(4)
O52 0.15(5) 0.05(3) 0.07(4) -0.02(3) 0.02(4) 0.02(3)
O53 0.14(5) 0.06(3) 0.04(3) 0.03(2) 0.02(3) 0.04(3)
C1A 0.05(4) 0.03(3) 0.05(4) 0.00(3) 0.02(3) -0.01(3)
N1A 0.05(3) 0.03(3) 0.03(3) 0.01(2) 0.00(2) 0.00(2)
C2A 0.06(4) 0.04(3) 0.02(3) 0.00(3) 0.00(3) 0.02(3)
N3A 0.01(2) 0.03(2) 0.06(3) -0.01(2) -0.01(2) 0.009(18)
C4A 0.05(4) 0.05(4) 0.08(5) 0.00(3) 0.03(4) -0.01(3)
C5A 0.05(5) 0.06(5) 0.08(5) -0.02(4) -0.02(4) 0.02(4)
C6A 0.03(3) 0.06(4) 0.04(4) 0.01(3) -0.01(3) 0.01(3)
C7A 0.06(4) 0.03(3) 0.07(5) -0.01(3) 0.01(4) 0.02(3)
C8A 0.09(5) 0.04(3) 0.04(4) 0.00(3) 0.01(4) 0.01(3)
C9A 0.02(4) 0.17(9) 0.08(6) -0.03(6) -0.01(4) 0.04(5)
C10A 0.05(5) 0.11(7) 0.13(8) -0.05(6) 0.02(5) -0.03(4)
C11A 0.7(5) 0.22(19) 0.12(13) 0.01(12) 0.1(2) 0.2(3)
C1B 0.05(5) 0.17(9) 0.04(4) -0.01(5) 0.01(4) 0.04(5)
N1B 0.07(4) 0.04(3) 0.07(4) 0.00(3) -0.03(3) -0.01(3)
C2B 0.03(3) 0.03(3) 0.07(5) 0.01(3) -0.01(3) 0.01(3)
N3B 0.06(4) 0.05(3) 0.09(5) -0.02(3) -0.03(3) 0.02(3)
C4B 0.05(5) 0.03(4) 0.13(7) 0.01(4) -0.05(5) 0.00(3)
C5B 0.07(5) 0.03(4) 0.07(5) 0.01(3) -0.04(4) -0.03(3)
C6B 0.04(4) 0.08(5) 0.08(5) 0.03(4) -0.02(4) -0.03(4)
C7B 0.04(4) 0.06(4) 0.06(4) -0.01(3) -0.03(3) -0.02(3)
C8B 0.13(8) 0.07(5) 0.07(5) 0.02(4) 0.02(5) 0.00(5)
C9B 0.05(4) 0.09(5) 0.06(5) -0.01(4) -0.02(4) 0.03(4)
C10B 0.12(7) 0.09(6) 0.08(6) -0.05(5) -0.03(5) 0.07(5)
C11B 0.20(13) 0.13(9) 0.17(12) -0.06(9) -0.10(10) 0.10(9)

loop_
_atom_type_symbol
_atom_type_description
_atom_type_scat_dispersion_real
_atom_type_scat_dispersion_imag
_atom_type_scat_source
C C 0.0033 0.0016 'International Tables Vol C Tables 4.2.6.8 and 6.1.1.4'
H H 0.0000 0.0000 'International Tables Vol C Tables 4.2.6.8 and 6.1.1.4'
N N 0.0061 0.0033 'International Tables Vol C Tables 4.2.6.8 and 6.1.1.4'
O O 0.0106 0.0060 'International Tables Vol C Tables 4.2.6.8 and 6.1.1.4'
U U -9.6767 9.6646 'International Tables Vol C Tables 4.2.6.8 and 6.1.1.4'

loop_
_geom_angle_atom_site_label_1
_geom_angle_atom_site_label_2
_geom_angle_atom_site_label_3
_geom_angle
_geom_angle_site_symmetry_1
_geom_angle_site_symmetry_3
_geom_angle_publ_flag
O2A U1 O1A 152(2) . . ?
O2A U1 O1 66.9(17) . . ?
O1A U1 O1 87.6(15) . . ?
O2A U1 O3 74.1(16) . . ?
O1A U1 O3 85.9(15) . . ?
O1 U1 O3 65.3(11) . . ?
O2A U1 O11 97.3(17) . . ?
O1A U1 O11 90.7(16) . . ?
O1 U1 O11 129.2(12) . . ?
O3 U1 O11 64.0(12) . . ?
O2A U1 O22 90.8(16) . . ?
O1A U1 O22 88.9(14) . . ?
O1 U1 O22 67.4(11) . . ?
O3 U1 O22 132.5(11) . . ?
O11 U1 O22 163.4(12) . . ?
O2A U1 O12 111.6(17) . . ?
O1A U1 O12 94.2(15) . . ?
O1 U1 O12 177.9(12) . . ?
O3 U1 O12 116.0(12) . . ?
O11 U1 O12 52.0(12) . . ?
O22 U1 O12 111.5(12) . . ?
O2A U1 O21 101.9(16) . . ?
O1A U1 O21 99.2(15) . . ?
O1 U1 O21 117.3(11) . . ?
O3 U1 O21 174.3(12) . . ?
O11 U1 O21 113.1(12) . . ?
O22 U1 O21 50.7(11) . . ?
O12 U1 O21 61.3(12) . . ?
O2A U1 N2 96.0(16) . . ?
O1A U1 N2 95.6(14) . . ?
O1 U1 N2 92.6(12) . . ?
O3 U1 N2 157.8(11) . . ?
O11 U1 N2 138.0(12) . . ?
O22 U1 N2 25.8(11) . . ?
O12 U1 N2 86.1(12) . . ?
O21 U1 N2 24.9(10) . . ?
O2A U1 N1 103.9(18) . . ?
O1A U1 N1 95.1(16) . . ?
O1 U1 N1 155.7(14) . . ?
O3 U1 N1 90.8(14) . . ?
O11 U1 N1 26.9(14) . . ?
O22 U1 N1 136.7(14) . . ?
O12 U1 N1 25.3(13) . . ?
O21 U1 N1 86.2(14) . . ?
N2 U1 N1 111.1(14) . . ?
O2B U2 O1B 145.1(14) . . ?
O2B U2 O42 51.6(13) . . ?
O1B U2 O42 113.7(9) . . ?
O2B U2 O2 91.9(15) . . ?
O1B U2 O2 76.7(11) . . ?
O42 U2 O2 131.8(10) . . ?
O2B U2 O4 93.2(14) . . ?
O1B U2 O4 52.0(11) . . ?
O42 U2 O4 83.6(11) . . ?
O2 U2 O4 66.2(11) . . ?
O2B U2 O41 94.6(14) . . ?
O1B U2 O41 99.0(11) . . ?
O42 U2 O41 54.8(10) . . ?
O2 U2 O41 173.0(12) . . ?
O4 U2 O41 115.6(12) . . ?
O2B U2 N4 89.0(16) . . ?
O1B U2 N4 76.5(13) . . ?
O42 U2 N4 38.9(12) . . ?
O2 U2 N4 133.7(13) . . ?
O4 U2 N4 67.5(14) . . ?
O41 U2 N4 48.9(13) . . ?
O2B U2 O32 89.4(15) . . ?
O1B U2 O32 125.5(12) . . ?
O42 U2 O32 97.4(12) . . ?
O2 U2 O32 114.5(12) . . ?
O4 U2 O32 177.4(12) . . ?
O41 U2 O32 63.4(12) . . ?
N4 U2 O32 111.9(14) . . ?
O2B U2 O31 87.8(14) . . ?
O1B U2 O31 115.1(12) . . ?
O42 U2 O31 131.1(11) . . ?
O2 U2 O31 64.1(12) . . ?
O4 U2 O31 130.2(13) . . ?
O41 U2 O31 113.9(12) . . ?
N4 U2 O31 162.1(14) . . ?
O32 U2 O31 50.5(13) . . ?
O2B U2 N3 88.5(14) . . ?
O1B U2 N3 123.8(12) . . ?
O42 U2 N3 115.3(11) . . ?
O2 U2 N3 90.1(12) . . ?
O4 U2 N3 156.3(13) . . ?
O41 U2 N3 87.8(13) . . ?
N4 U2 N3 136.2(14) . . ?
O32 U2 N3 24.4(12) . . ?
O31 U2 N3 26.1(12) . . ?
U2 O2B O42 80.2(17) . . ?
O13 N1 O12 124(5) . . ?
O13 N1 O11 120(5) . . ?
O12 N1 O11 116(4) . . ?
O13 N1 U1 176(4) . . ?
O12 N1 U1 58(2) . . ?
O11 N1 U1 58(2) . . ?
N1 O11 U1 95(3) . . ?
N1 O12 U1 96(3) . . ?
O21 N2 O23 121(4) . . ?
O21 N2 O22 122(4) . . ?
O23 N2 O22 117(4) . . ?
O21 N2 U1 62(2) . . ?
O23 N2 U1 176(3) . . ?
O22 N2 U1 59(2) . . ?
N2 O21 U1 93(3) . . ?
N2 O22 U1 95(3) . . ?
C1 O1 U1 122(3) . . ?
O1 C1 O2 127(4) . . ?
O1 C1 C2 116(5) . . ?
O2 C1 C2 118(5) . . ?
C1 O2 U2 120(3) . . ?
O3 C2 O4 119(6) . . ?
O3 C2 C1 116(6) . . ?
O4 C2 C1 116(6) . . ?
C2 O3 U1 117(4) . . ?
C2 O4 U2 117(4) . . ?
O33 N3 O32 124(5) . . ?
O33 N3 O31 122(5) . . ?
O32 N3 O31 115(5) . . ?
O33 N3 U2 179(4) . . ?
O32 N3 U2 57(3) . . ?
O31 N3 U2 58(3) . . ?
N3 O31 U2 96(3) . . ?
N3 O32 U2 99(3) . . ?
O42 N4 U2 63.2(17) . . ?
N4 O42 O2B 123(2) . . ?
N4 O42 U2 77.9(19) . . ?
O2B O42 U2 48.2(12) . . ?
O53 N5 O52 120(5) . . ?
O53 N5 O51 119(6) . . ?
O52 N5 O51 120(6) . . ?
C6A N1A C2A 129(4) . . ?
C6A N1A C5A 130(4) . . ?
C2A N1A C5A 101(4) . . ?
N3A C2A N1A 109(4) . . ?
C2A N3A C4A 115(4) . . ?
C2A N3A C1A 122(4) . . ?
C4A N3A C1A 122(4) . . ?
C5A C4A N3A 104(4) . . ?
C4A C5A N1A 111(5) . . ?
N1A C6A C7A 113(5) . . ?
C8A C7A C6A 110(5) . . ?
C9A C8A C7A 110(6) . . ?
C10A C9A C8A 112(7) . . ?
C9A C10A C11A 108(9) . . ?
C2B N1B C6B 128(6) . . ?
C2B N1B C5B 106(6) . . ?
C6B N1B C5B 126(6) . . ?
N1B C2B N3B 112(6) . . ?
C2B N3B C4B 104(6) . . ?
C2B N3B C1B 129(6) . . ?
C4B N3B C1B 127(6) . . ?
C5B C4B N3B 110(6) . . ?
C4B C5B N1B 108(6) . . ?
N1B C6B C7B 115(5) . . ?
C8B C7B C6B 115(5) . . ?
C9B C8B C7B 116(7) . . ?
C10B C9B C8B 116(6) . . ?
C11B C10B C9B 115(8) . . ?
C2C N3C C4C 115(4) . . ?
C2C N3C C1C 121(4) . . ?
C4C N3C C1C 122(4) . . ?
N3C C2C N1C 108(4) . . ?
C6C N1C C2C 129(5) . . ?
C6C N1C C5C 129(5) . . ?
C2C N1C C5C 101(4) . . ?
C4C C5C N1C 111(5) . . ?
C5C C4C N3C 104(4) . . ?
N1C C6C C7C 121(8) . . ?
C8C C7C C6C 113(8) . . ?
C7C C8C C9C 117(10) . . ?
C10C C9C C8C 110(10) . . ?
C9C C10C C11C 125(10) . . ?

loop_
_geom_bond_atom_site_label_1
_geom_bond_atom_site_label_2
_geom_bond_distance
_geom_bond_site_symmetry_2
_geom_bond_publ_flag
U1 O2A 1.66(4) . ?
U1 O1A 1.78(4) . ?
U1 O1 2.33(4) . ?
U1 O3 2.41(3) . ?
U1 O11 2.52(3) . ?
U1 O22 2.52(3) . ?
U1 O12 2.54(3) . ?
U1 O21 2.59(3) . ?
U1 N2 2.92(4) . ?
U1 N1 2.96(5) . ?
U2 O2B 1.72(4) . ?
U2 O1B 1.98(3) . ?
U2 O42 2.27(2) . ?
U2 O2 2.42(4) . ?
U2 O4 2.43(3) . ?
U2 O41 2.47(3) . ?
U2 N4 2.49(5) . ?
U2 O32 2.53(4) . ?
U2 O31 2.53(4) . ?
U2 N3 2.98(5) . ?
O2B O42 1.80(4) . ?
N1 O13 1.18(6) . ?
N1 O12 1.27(6) . ?
N1 O11 1.34(6) . ?
N2 O21 1.23(5) . ?
N2 O23 1.26(5) . ?
N2 O22 1.27(5) . ?
O1 C1 1.26(6) . ?
C1 O2 1.29(6) . ?
C1 C2 1.43(9) . ?
C2 O3 1.27(8) . ?
C2 O4 1.36(8) . ?
N3 O33 1.21(6) . ?
N3 O32 1.25(6) . ?
N3 O31 1.32(6) . ?
N4 O42 1.60(5) . ?
N5 O53 1.22(6) . ?
N5 O52 1.23(7) . ?
N5 O51 1.24(7) . ?
C1A N3A 1.47(6) . ?
N1A C6A 1.37(6) . ?
N1A C2A 1.44(5) . ?
N1A C5A 1.47(6) . ?
C2A N3A 1.25(5) . ?
N3A C4A 1.39(5) . ?
C4A C5A 1.32(7) . ?
C6A C7A 1.56(6) . ?
C7A C8A 1.53(9) . ?
C8A C9A 1.51(9) . ?
C9A C10A 1.41(11) . ?
C10A C11A 1.49(19) . ?
C1B N3B 1.47(9) . ?
N1B C2B 1.30(8) . ?
N1B C6B 1.34(9) . ?
N1B C5B 1.42(8) . ?
C2B N3B 1.35(8) . ?
N3B C4B 1.41(9) . ?
C4B C5B 1.28(10) . ?
C6B C7B 1.54(9) . ?
C7B C8B 1.53(10) . ?
C8B C9B 1.52(10) . ?
C9B C10B 1.48(9) . ?
C10B C11B 1.43(11) . ?
C1C N3C 1.47(6) . ?
N3C C2C 1.26(5) . ?
N3C C4C 1.39(5) . ?
C2C N1C 1.45(6) . ?
N1C C6C 1.37(6) . ?
N1C C5C 1.48(7) . ?
C5C C4C 1.32(7) . ?
C6C C7C 1.56(7) . ?
C7C C8C 1.45(13) . ?
C8C C9C 1.45(15) . ?
C9C C10C 1.41(18) . ?
C10C C11C 1.5(2) . ?
